data_4333015
loop_
_publ_author_name
'\<St\<epni\<cka, Petr'
'C\'isa\<rov\'a, Ivana'

_publ_section_title
;
 Synthesis and Coordination Behavior of Planar-Chiral Ferrocene
 Alkenylphosphines
;
_journal_issue 21
_journal_name_full 'Inorganic Chemistry'
_journal_page_first 8785
_journal_page_last 8798
_journal_paper_doi 10.1021/ic061278g
_journal_volume 45
_journal_year 2006
_chemical_absolute_configuration rmad
_chemical_formula_moiety 'C28 H21 Fe O4 P W'
_chemical_formula_sum 'C28 H21 Fe O4 P W'
_chemical_formula_weight 692.12
_chemical_name_systematic
;
  ?
;
_space_group_IT_number 19
_symmetry_cell_setting orthorhombic
_symmetry_space_group_name_Hall 'P 2ac 2ab'
_symmetry_space_group_name_H-M 'P 21 21 21'
_atom_sites_solution_hydrogens geom
_atom_sites_solution_primary direct
_atom_sites_solution_secondary difmap
_audit_creation_method SHELXL-97
_cell_angle_alpha 90.00
_cell_angle_beta 90.00
_cell_angle_gamma 90.00
_cell_formula_units_Z 4
_cell_length_a 10.0170(1)
_cell_length_b 11.4879(2)
_cell_length_c 21.2688(4)
_cell_measurement_reflns_used 30590
_cell_measurement_temperature 150(2)
_cell_measurement_theta_max 27.48
_cell_measurement_theta_min 1.00
_cell_volume 2447.49(7)
_computing_cell_refinement 'HKL Scalepack (Otwinowski & Minor, 1997)'
_computing_data_collection 'Collect (Nonius BV, 1997-2000)'
_computing_data_reduction 'HKL Denzo and Scalepack (Otwinowski & Minor, 1997)'
_computing_molecular_graphics 'PLATON (Spek, 2001)'
_computing_structure_refinement 'SHELXL-97 (Sheldrick, 1997)'
_computing_structure_solution 'SIR97 (Altomare et al., 1994)'
_diffrn_ambient_temperature 150(2)
_diffrn_detector_area_resol_mean 9.091
_diffrn_measured_fraction_theta_full 0.998
_diffrn_measured_fraction_theta_max 0.998
_diffrn_measurement_device_type KappaCCD
_diffrn_measurement_method '\w and \p scans to fill the Ewald sphere'
_diffrn_radiation_monochromator 'horizontally mounted graphite crystal'
_diffrn_radiation_source 'fine-focus sealed tube'
_diffrn_radiation_type MoK\a
_diffrn_radiation_wavelength 0.71073
_diffrn_reflns_av_R_equivalents 0.0545
_diffrn_reflns_av_sigmaI/netI 0.0301
_diffrn_reflns_limit_h_max 12
_diffrn_reflns_limit_h_min -13
_diffrn_reflns_limit_k_max 14
_diffrn_reflns_limit_k_min -14
_diffrn_reflns_limit_l_max 27
_diffrn_reflns_limit_l_min -27
_diffrn_reflns_number 34771
_diffrn_reflns_theta_full 27.48
_diffrn_reflns_theta_max 27.48
_diffrn_reflns_theta_min 2.79
_diffrn_standards_number 0
_exptl_absorpt_coefficient_mu 5.388
_exptl_absorpt_correction_T_max 0.755
_exptl_absorpt_correction_T_min 0.495
_exptl_absorpt_correction_type gaussian
_exptl_absorpt_process_details
;
gaussian absorption correction from indexed crystal shape
;
_exptl_crystal_colour orange
_exptl_crystal_density_diffrn 1.878
_exptl_crystal_density_method 'not measured'
_exptl_crystal_description bar
_exptl_crystal_F_000 1344
_exptl_crystal_size_max 0.30
_exptl_crystal_size_mid 0.13
_exptl_crystal_size_min 0.06
_refine_diff_density_max 1.094
_refine_diff_density_min -1.050
_refine_diff_density_rms 0.098
_refine_ls_abs_structure_details 'Flack H D (1983), Acta Cryst. A39, 876-881'
_refine_ls_abs_structure_Flack -0.019(6)
_refine_ls_extinction_method none
_refine_ls_goodness_of_fit_ref 1.085
_refine_ls_hydrogen_treatment mixed
_refine_ls_matrix_type full
_refine_ls_number_parameters 328
_refine_ls_number_reflns 5595
_refine_ls_number_restraints 0
_refine_ls_restrained_S_all 1.085
_refine_ls_R_factor_all 0.0258
_refine_ls_R_factor_gt 0.0227
_refine_ls_shift/su_max 0.003
_refine_ls_shift/su_mean 0.000
_refine_ls_structure_factor_coef Fsqd
_refine_ls_weighting_details 'calc w=1/[\s^2^(Fo^2^)+(0.0228P)^2^+1.2879P] where P=(Fo^2^+2Fc^2^)/3'
_refine_ls_weighting_scheme calc
_refine_ls_wR_factor_gt 0.0481
_refine_ls_wR_factor_ref 0.0495
_reflns_number_gt 5318
_reflns_number_total 5595
_reflns_threshold_expression >2sigma(I)
_cod_data_source_file ic061278gsup1.cif
_cod_data_source_block ps86
_cod_original_sg_symbol_H-M P212121
_cod_database_code 4333015

loop_
_symmetry_equiv_pos_as_xyz
'x, y, z'
'-x+1/2, -y, z+1/2'
'x+1/2, -y+1/2, -z'
'-x, y+1/2, -z+1/2'

loop_
_atom_site_label
_atom_site_type_symbol
_atom_site_fract_x
_atom_site_fract_y
_atom_site_fract_z
_atom_site_U_iso_or_equiv
_atom_site_adp_type
_atom_site_occupancy
_atom_site_symmetry_multiplicity
_atom_site_calc_flag
_atom_site_refinement_flags
W W 0.192526(13) 1.055963(12) 0.621768(6) 0.01883(4) Uani 1 1 d .
Fe Fe 0.64046(6) 0.99872(6) 0.67000(3) 0.02446(13) Uani 1 1 d .
P P 0.37913(9) 0.95592(8) 0.56229(4) 0.01726(18) Uani 1 1 d .
O1 O 0.0037(3) 1.1842(3) 0.71771(13) 0.0323(7) Uani 1 1 d .
O2 O 0.0734(3) 1.1761(3) 0.49971(14) 0.0432(8) Uani 1 1 d .
O3 O -0.0394(3) 0.8814(3) 0.59271(16) 0.0374(7) Uani 1 1 d .
O4 O 0.2599(3) 0.8819(3) 0.73323(15) 0.0441(8) Uani 1 1 d .
C1 C 0.5136(4) 1.1206(3) 0.63408(17) 0.0218(8) Uani 1 1 d .
C2 C 0.5286(4) 1.0251(3) 0.59088(17) 0.0188(8) Uani 1 1 d .
C3 C 0.6673(4) 1.0164(3) 0.57479(16) 0.0221(8) Uani 1 1 d .
H3 H 0.7052 0.9621 0.5478 0.027 Uiso 1 1 calc R
C4 C 0.7367(4) 1.1060(4) 0.60760(18) 0.0262(9) Uani 1 1 d .
H4 H 0.8280 1.1203 0.6056 0.031 Uiso 1 1 calc R
C5 C 0.6432(4) 1.1698(4) 0.64389(19) 0.0274(9) Uani 1 1 d .
H5 H 0.6627 1.2329 0.6697 0.033 Uiso 1 1 calc R
C6 C 0.5726(4) 0.9546(5) 0.75755(18) 0.0384(10) Uani 1 1 d .
H6 H 0.4977 0.9854 0.7773 0.046 Uiso 1 1 calc R
C7 C 0.5756(5) 0.8549(4) 0.71796(19) 0.0349(10) Uani 1 1 d .
H7 H 0.5028 0.8085 0.7074 0.042 Uiso 1 1 calc R
C8 C 0.7083(4) 0.8386(4) 0.69744(19) 0.0366(10) Uani 1 1 d .
H8 H 0.7379 0.7795 0.6710 0.044 Uiso 1 1 calc R
C9 C 0.7886(4) 0.9271(5) 0.72394(19) 0.0417(12) Uani 1 1 d .
H9 H 0.8799 0.9367 0.7179 0.050 Uiso 1 1 calc R
C10 C 0.7052(5) 0.9988(5) 0.76139(19) 0.0451(12) Uani 1 1 d .
H10 H 0.7323 1.0634 0.7844 0.054 Uiso 1 1 calc R
C11 C 0.3976(3) 0.9747(3) 0.47697(17) 0.0187(7) Uani 1 1 d .
C12 C 0.3959(5) 1.0867(3) 0.4527(2) 0.0346(10) Uani 1 1 d .
H12 H 0.3820 1.1498 0.4793 0.042 Uiso 1 1 calc R
C13 C 0.4149(5) 1.1052(4) 0.3889(2) 0.0408(11) Uani 1 1 d .
H13 H 0.4130 1.1805 0.3730 0.049 Uiso 1 1 calc R
C14 C 0.4364(4) 1.0132(4) 0.34911(19) 0.0316(10) Uani 1 1 d .
H14 H 0.4508 1.0262 0.3065 0.038 Uiso 1 1 calc R
C15 C 0.4365(4) 0.9019(3) 0.3724(2) 0.0290(8) Uani 1 1 d .
H15 H 0.4502 0.8393 0.3455 0.035 Uiso 1 1 calc R
C16 C 0.4160(4) 0.8823(3) 0.43622(18) 0.0249(8) Uani 1 1 d .
H16 H 0.4147 0.8065 0.4516 0.030 Uiso 1 1 calc R
C17 C 0.3982(4) 0.7979(3) 0.57112(16) 0.0185(7) Uani 1 1 d .
C18 C 0.5228(4) 0.7440(3) 0.56947(19) 0.0265(9) Uani 1 1 d .
H18 H 0.5996 0.7888 0.5652 0.032 Uiso 1 1 calc R
C19 C 0.5329(4) 0.6235(4) 0.5742(2) 0.0310(9) Uani 1 1 d .
H19 H 0.6165 0.5882 0.5743 0.037 Uiso 1 1 calc R
C20 C 0.4196(4) 0.5567(4) 0.57863(17) 0.0278(8) Uani 1 1 d .
H20 H 0.4268 0.4761 0.5812 0.033 Uiso 1 1 calc R
C21 C 0.2955(4) 0.6079(3) 0.57926(18) 0.0280(8) Uani 1 1 d .
H21 H 0.2191 0.5622 0.5822 0.034 Uiso 1 1 calc R
C22 C 0.2847(4) 0.7287(3) 0.57554(17) 0.0241(8) Uani 1 1 d .
H22 H 0.2008 0.7633 0.5760 0.029 Uiso 1 1 calc R
C23 C 0.3858(4) 1.1679(4) 0.6590(2) 0.0262(9) Uani 1 1 d .
H23 H 0.380(5) 1.174(4) 0.709(2) 0.050(14) Uiso 1 1 d .
C24 C 0.3100(4) 1.2407(3) 0.6216(2) 0.0301(8) Uani 1 1 d .
H24A H 0.335(4) 1.257(3) 0.5799(19) 0.015(10) Uiso 1 1 d .
H24B H 0.243(4) 1.294(3) 0.6404(18) 0.018(10) Uiso 1 1 d .
C31 C 0.0718(4) 1.1392(3) 0.68147(18) 0.0227(8) Uani 1 1 d .
C32 C 0.1193(4) 1.1367(4) 0.54328(19) 0.0259(9) Uani 1 1 d .
C33 C 0.0489(4) 0.9434(4) 0.60283(18) 0.0258(8) Uani 1 1 d .
C34 C 0.2426(4) 0.9480(4) 0.69374(18) 0.0268(8) Uani 1 1 d .

loop_
_atom_site_aniso_label
_atom_site_aniso_U_11
_atom_site_aniso_U_22
_atom_site_aniso_U_33
_atom_site_aniso_U_23
_atom_site_aniso_U_13
_atom_site_aniso_U_12
W 0.01975(7) 0.01902(7) 0.01771(7) -0.00131(6) 0.00218(6) 0.00047(6)
Fe 0.0234(3) 0.0340(3) 0.0160(3) -0.0017(2) -0.0021(2) 0.0006(2)
P 0.0197(4) 0.0169(4) 0.0152(4) -0.0008(4) 0.0003(3) -0.0022(4)
O1 0.0354(16) 0.0404(17) 0.0211(14) -0.0006(13) 0.0076(12) 0.0112(14)
O2 0.053(2) 0.0483(19) 0.0286(17) 0.0053(15) -0.0086(15) 0.0030(17)
O3 0.0259(16) 0.0299(16) 0.056(2) -0.0114(15) 0.0071(14) -0.0060(13)
O4 0.0400(17) 0.058(2) 0.0343(17) 0.0202(17) 0.0110(14) 0.0109(16)
C1 0.0233(18) 0.0221(18) 0.020(2) -0.0045(15) -0.0018(15) -0.0012(14)
C2 0.0203(18) 0.0227(19) 0.0132(17) 0.0010(14) -0.0005(14) 0.0016(14)
C3 0.026(2) 0.0255(19) 0.0148(17) -0.0015(14) 0.0012(15) -0.0008(15)
C4 0.0188(18) 0.034(2) 0.026(2) -0.0020(17) -0.0021(15) -0.0059(16)
C5 0.0281(19) 0.0260(19) 0.028(2) -0.0111(18) -0.0038(16) -0.0074(16)
C6 0.039(2) 0.059(3) 0.0169(19) 0.004(2) 0.0057(17) 0.009(2)
C7 0.036(2) 0.044(3) 0.024(2) 0.0151(19) 0.0014(18) 0.005(2)
C8 0.038(2) 0.047(3) 0.025(2) 0.0145(19) -0.0004(19) 0.016(2)
C9 0.031(2) 0.072(4) 0.022(2) 0.005(2) -0.0090(17) 0.009(2)
C10 0.045(3) 0.072(3) 0.019(2) -0.004(2) -0.011(2) 0.004(3)
C11 0.0177(18) 0.0191(18) 0.0194(18) -0.0018(14) 0.0021(14) -0.0002(13)
C12 0.058(3) 0.019(2) 0.027(2) 0.0011(16) 0.011(2) 0.0018(18)
C13 0.061(3) 0.027(2) 0.035(3) 0.0102(19) 0.017(2) 0.006(2)
C14 0.030(2) 0.048(3) 0.0169(19) 0.0083(18) 0.0055(16) 0.0045(19)
C15 0.033(2) 0.035(2) 0.0185(19) -0.0060(17) 0.0020(17) -0.0014(16)
C16 0.034(2) 0.0215(19) 0.0191(19) -0.0025(15) 0.0002(17) 0.0019(17)
C17 0.0244(19) 0.0171(17) 0.0142(17) -0.0003(14) -0.0018(14) -0.0001(14)
C18 0.025(2) 0.025(2) 0.030(2) 0.0009(17) 0.0022(17) -0.0010(16)
C19 0.030(2) 0.024(2) 0.039(2) 0.0031(18) -0.0004(19) 0.0070(17)
C20 0.041(2) 0.0175(17) 0.0252(19) 0.0019(18) 0.0040(16) 0.0040(19)
C21 0.035(2) 0.0220(18) 0.027(2) -0.0011(16) 0.0047(18) -0.0076(18)
C22 0.024(2) 0.0253(19) 0.0226(19) 0.0011(16) 0.0032(15) 0.0003(16)
C23 0.026(2) 0.0239(19) 0.029(2) -0.0129(17) 0.0028(16) -0.0015(17)
C24 0.0277(19) 0.0232(18) 0.039(2) -0.0052(19) 0.005(2) -0.0030(16)
C31 0.0204(19) 0.0233(19) 0.024(2) 0.0040(16) -0.0028(16) 0.0012(16)
C32 0.027(2) 0.026(2) 0.024(2) 0.0000(17) 0.0013(16) -0.0001(16)
C33 0.0251(19) 0.0222(17) 0.030(2) -0.0019(18) 0.0063(15) 0.0042(18)
C34 0.0261(18) 0.028(2) 0.0266(19) 0.002(2) 0.0054(15) 0.0035(18)

loop_
_atom_type_symbol
_atom_type_description
_atom_type_scat_dispersion_real
_atom_type_scat_dispersion_imag
_atom_type_scat_source
C C 0.0033 0.0016 'International Tables Vol C Tables 4.2.6.8 and 6.1.1.4'
H H 0.0000 0.0000 'International Tables Vol C Tables 4.2.6.8 and 6.1.1.4'
O O 0.0106 0.0060 'International Tables Vol C Tables 4.2.6.8 and 6.1.1.4'
P P 0.1023 0.0942 'International Tables Vol C Tables 4.2.6.8 and 6.1.1.4'
Fe Fe 0.3463 0.8444 'International Tables Vol C Tables 4.2.6.8 and 6.1.1.4'
W W -0.8490 6.8722 'International Tables Vol C Tables 4.2.6.8 and 6.1.1.4'

loop_
_geom_angle_atom_site_label_1
_geom_angle_atom_site_label_2
_geom_angle_atom_site_label_3
_geom_angle
C33 W C31 90.12(15)
C33 W C34 86.23(16)
C31 W C34 87.85(15)
C33 W C32 82.50(16)
C31 W C32 94.86(16)
C34 W C32 168.40(17)
C33 W C24 157.69(15)
C31 W C24 82.86(15)
C34 W C24 114.50(16)
C32 W C24 77.06(16)
C33 W C23 169.29(15)
C31 W C23 91.23(14)
C34 W C23 83.21(16)
C32 W C23 107.96(15)
C24 W C23 32.87(14)
C33 W P 97.97(11)
C31 W P 168.99(11)
C34 W P 85.26(11)
C32 W P 93.60(11)
C24 W P 92.20(10)
C23 W P 79.45(9)
C1 Fe C5 41.04(15)
C1 Fe C2 41.26(14)
C5 Fe C2 68.96(15)
C1 Fe C6 107.70(17)
C5 Fe C6 119.35(18)
C2 Fe C6 127.13(16)
C1 Fe C8 158.61(17)
C5 Fe C8 159.75(17)
C2 Fe C8 123.37(17)
C6 Fe C8 68.17(18)
C1 Fe C7 122.88(17)
C5 Fe C7 156.36(17)
C2 Fe C7 110.82(17)
C6 Fe C7 40.66(19)
C8 Fe C7 40.35(17)
C1 Fe C9 159.55(18)
C5 Fe C9 121.94(19)
C2 Fe C9 156.60(17)
C6 Fe C9 68.38(18)
C8 Fe C9 40.41(19)
C7 Fe C9 68.10(19)
C1 Fe C10 123.53(18)
C5 Fe C10 104.7(2)
C2 Fe C10 162.60(18)
C6 Fe C10 40.70(18)
C8 Fe C10 68.0(2)
C7 Fe C10 68.2(2)
C9 Fe C10 40.49(18)
C1 Fe C4 68.76(15)
C5 Fe C4 40.51(16)
C2 Fe C4 68.66(15)
C6 Fe C4 153.32(19)
C8 Fe C4 124.66(17)
C7 Fe C4 162.96(17)
C9 Fe C4 105.26(18)
C10 Fe C4 117.69(19)
C1 Fe C3 69.14(15)
C5 Fe C3 68.57(16)
C2 Fe C3 40.99(14)
C6 Fe C3 164.98(18)
C8 Fe C3 109.09(16)
C7 Fe C3 127.81(17)
C9 Fe C3 119.83(17)
C10 Fe C3 153.41(18)
C4 Fe C3 40.61(15)
C2 P C17 108.39(17)
C2 P C11 101.40(16)
C17 P C11 101.96(16)
C2 P W 104.16(12)
C17 P W 118.33(12)
C11 P W 120.97(12)
C5 C1 C2 107.5(3)
C5 C1 C23 125.8(3)
C2 C1 C23 126.5(3)
C5 C1 Fe 69.6(2)
C2 C1 Fe 69.6(2)
C23 C1 Fe 130.8(3)
C3 C2 C1 107.8(3)
C3 C2 P 134.0(3)
C1 C2 P 117.8(3)
C3 C2 Fe 69.8(2)
C1 C2 Fe 69.2(2)
P C2 Fe 131.9(2)
C4 C3 C2 107.8(3)
C4 C3 Fe 69.7(2)
C2 C3 Fe 69.2(2)
C4 C3 H3 126.1
C2 C3 H3 126.1
Fe C3 H3 126.6
C5 C4 C3 108.5(3)
C5 C4 Fe 69.4(2)
C3 C4 Fe 69.7(2)
C5 C4 H4 125.7
C3 C4 H4 125.7
Fe C4 H4 126.7
C4 C5 C1 108.4(3)
C4 C5 Fe 70.1(2)
C1 C5 Fe 69.4(2)
C4 C5 H5 125.8
C1 C5 H5 125.8
Fe C5 H5 126.3
C7 C6 C10 107.6(4)
C7 C6 Fe 69.7(2)
C10 C6 Fe 69.8(2)
C7 C6 H6 126.2
C10 C6 H6 126.2
Fe C6 H6 125.8
C8 C7 C6 108.0(4)
C8 C7 Fe 69.8(3)
C6 C7 Fe 69.6(3)
C8 C7 H7 126.0
C6 C7 H7 126.0
Fe C7 H7 126.2
C7 C8 C9 108.5(4)
C7 C8 Fe 69.9(3)
C9 C8 Fe 69.9(3)
C7 C8 H8 125.8
C9 C8 H8 125.8
Fe C8 H8 126.1
C8 C9 C10 107.8(4)
C8 C9 Fe 69.7(2)
C10 C9 Fe 69.8(2)
C8 C9 H9 126.1
C10 C9 H9 126.1
Fe C9 H9 126.0
C9 C10 C6 108.1(4)
C9 C10 Fe 69.7(2)
C6 C10 Fe 69.5(2)
C9 C10 H10 125.9
C6 C10 H10 125.9
Fe C10 H10 126.4
C16 C11 C12 118.7(3)
C16 C11 P 122.8(3)
C12 C11 P 118.4(3)
C13 C12 C11 120.3(4)
C13 C12 H12 119.9
C11 C12 H12 119.9
C14 C13 C12 120.6(4)
C14 C13 H13 119.7
C12 C13 H13 119.7
C13 C14 C15 119.7(4)
C13 C14 H14 120.2
C15 C14 H14 120.2
C14 C15 C16 120.2(4)
C14 C15 H15 119.9
C16 C15 H15 119.9
C11 C16 C15 120.5(4)
C11 C16 H16 119.8
C15 C16 H16 119.8
C22 C17 C18 118.7(3)
C22 C17 P 119.2(3)
C18 C17 P 122.0(3)
C19 C18 C17 120.4(4)
C19 C18 H18 119.8
C17 C18 H18 119.8
C20 C19 C18 120.1(4)
C20 C19 H19 120.0
C18 C19 H19 120.0
C19 C20 C21 120.5(4)
C19 C20 H20 119.7
C21 C20 H20 119.7
C20 C21 C22 119.7(4)
C20 C21 H21 120.1
C22 C21 H21 120.1
C17 C22 C21 120.6(4)
C17 C22 H22 119.7
C21 C22 H22 119.7
C24 C23 C1 119.3(4)
C24 C23 W 72.4(2)
C1 C23 W 111.9(2)
C24 C23 H23 120(3)
C1 C23 H23 115(3)
W C23 H23 108(3)
C23 C24 W 74.7(2)
C23 C24 H24A 121(2)
W C24 H24A 108(2)
C23 C24 H24B 121(2)
W C24 H24B 102(2)
H24A C24 H24B 116(3)
O1 C31 W 177.3(3)
O2 C32 W 175.8(4)
O3 C33 W 176.8(3)
O4 C34 W 173.6(4)

loop_
_geom_bond_atom_site_label_1
_geom_bond_atom_site_label_2
_geom_bond_distance
W C33 1.976(4)
W C31 1.997(4)
W C34 2.033(4)
W C32 2.046(4)
W C24 2.426(4)
W C23 2.455(4)
W P 2.5328(9)
Fe C1 2.039(4)
Fe C5 2.043(4)
Fe C2 2.045(4)
Fe C6 2.046(4)
Fe C8 2.046(4)
Fe C7 2.048(4)
Fe C9 2.048(4)
Fe C10 2.049(4)
Fe C4 2.052(4)
Fe C3 2.053(4)
P C2 1.801(4)
P C17 1.835(4)
P C11 1.837(4)
O1 C31 1.152(5)
O2 C32 1.129(5)
O3 C33 1.155(5)
O4 C34 1.145(5)
C1 C5 1.431(5)
C1 C2 1.439(5)
C1 C23 1.489(5)
C2 C3 1.435(5)
C3 C4 1.424(5)
C3 H3 0.9300
C4 C5 1.418(6)
C4 H4 0.9300
C5 H5 0.9300
C6 C7 1.422(7)
C6 C10 1.424(7)
C6 H6 0.9300
C7 C8 1.412(6)
C7 H7 0.9300
C8 C9 1.414(7)
C8 H8 0.9300
C9 C10 1.418(6)
C9 H9 0.9300
C10 H10 0.9300
C11 C16 1.383(5)
C11 C12 1.387(5)
C12 C13 1.385(6)
C12 H12 0.9300
C13 C14 1.371(6)
C13 H13 0.9300
C14 C15 1.371(6)
C14 H14 0.9300
C15 C16 1.390(6)
C15 H15 0.9300
C16 H16 0.9300
C17 C22 1.391(5)
C17 C18 1.394(5)
C18 C19 1.392(5)
C18 H18 0.9300
C19 C20 1.374(6)
C19 H19 0.9300
C20 C21 1.376(6)
C20 H20 0.9300
C21 C22 1.394(5)
C21 H21 0.9300
C22 H22 0.9300
C23 C24 1.381(6)
C23 H23 1.08(5)
C24 H24A 0.94(4)
C24 H24B 0.99(4)
